data_4129601
loop_
_publ_author_name
'Henkelis, James J.'
'Blackburn, Anthea K.'
'Dale, Edward J.'
'Vermeulen, Nicolaas A.'
'Nassar, Majed S.'
'Stoddart, J. Fraser'

_publ_section_title
;
 Allosteric Modulation of Substrate Binding within a Tetracationic
 Molecular Receptor.
;
_journal_issue 41
_journal_name_full 'Journal of the American Chemical Society'
_journal_page_first 13252
_journal_page_last 13255
_journal_paper_doi 10.1021/jacs.5b08656
_journal_volume 137
_journal_year 2015
_chemical_formula_moiety 'C44 H36 N8, 4(F6 P), 6(C2 H3 N)'
_chemical_formula_sum 'C56 H54 F24 N14 P4'
_chemical_formula_weight 1503.01
_space_group_crystal_system triclinic
_space_group_IT_number 2
_space_group_name_Hall '-P 1'
_space_group_name_H-M_alt 'P -1'
_atom_sites_solution_hydrogens geom
_atom_sites_solution_primary direct
_audit_creation_date 2015-03-26
_audit_creation_method
;
Olex2 1.2
(compiled 2015.01.26 svn.r3151 for OlexSys, GUI svn.r4998)
;
_cell_angle_alpha 70.750(3)
_cell_angle_beta 84.112(2)
_cell_angle_gamma 70.850(2)
_cell_formula_units_Z 2
_cell_length_a 14.0907(6)
_cell_length_b 14.3187(6)
_cell_length_c 17.7215(7)
_cell_measurement_reflns_used 7034
_cell_measurement_temperature 100(2)
_cell_measurement_theta_max 65.299
_cell_measurement_theta_min 3.321
_cell_volume 3188.7(2)
_computing_cell_refinement 'SAINT V7.23A (Bruker, 2005)'
_computing_data_collection 'APEX2 V2.1-4 (Bruker, 2007)'
_computing_data_reduction 'Bruker SAINT'
_computing_molecular_graphics 'Olex2 (Dolomanov et al., 2009)'
_computing_publication_material 'Olex2 (Dolomanov et al., 2009)'
_computing_structure_refinement 'ShelXL (Sheldrick, 2008)'
_computing_structure_solution 'ShelXS (Sheldrick, 2008)'
_diffrn_ambient_temperature 100.05
_diffrn_detector_area_resol_mean 8
_diffrn_measured_fraction_theta_full 0.914
_diffrn_measured_fraction_theta_max 0.961
_diffrn_measurement_device_type 'Bruker SMART APEX CCD area detector'
_diffrn_measurement_method '\w and \f scans'
_diffrn_radiation_monochromator 'Quazar optics'
_diffrn_radiation_type CuK\a
_diffrn_radiation_wavelength 1.54178
_diffrn_reflns_av_R_equivalents 0.0389
_diffrn_reflns_av_unetI/netI 0.0460
_diffrn_reflns_Laue_measured_fraction_full 0.914
_diffrn_reflns_Laue_measured_fraction_max 0.961
_diffrn_reflns_limit_h_max 11
_diffrn_reflns_limit_h_min -16
_diffrn_reflns_limit_k_max 16
_diffrn_reflns_limit_k_min -16
_diffrn_reflns_limit_l_max 20
_diffrn_reflns_limit_l_min -20
_diffrn_reflns_number 23141
_diffrn_reflns_point_group_measured_fraction_full 0.914
_diffrn_reflns_point_group_measured_fraction_max 0.961
_diffrn_reflns_theta_full 67.679
_diffrn_reflns_theta_max 65.377
_diffrn_reflns_theta_min 3.320
_diffrn_source 'sealed tube'
_exptl_absorpt_coefficient_mu 2.193
_exptl_absorpt_correction_T_max 0.7526
_exptl_absorpt_correction_T_min 0.6351
_exptl_absorpt_correction_type multi-scan
_exptl_absorpt_process_details
;
SADABS-2014/5 (Bruker,2014) was used for absorption correction.
wR2(int) was 0.0601 before and 0.0468 after correction.
The Ratio of minimum to maximum transmission is 0.8439.
The \l/2 correction factor is 0.00150.
;
_exptl_crystal_colour colourless
_exptl_crystal_colour_primary colourless
_exptl_crystal_density_diffrn 1.565
_exptl_crystal_description tabular
_exptl_crystal_F_000 1528
_exptl_crystal_size_max 0.215
_exptl_crystal_size_mid 0.096
_exptl_crystal_size_min 0.026
_refine_diff_density_max 1.054
_refine_diff_density_min -0.991
_refine_diff_density_rms 0.109
_refine_ls_extinction_method none
_refine_ls_goodness_of_fit_ref 1.057
_refine_ls_hydrogen_treatment constr
_refine_ls_matrix_type full
_refine_ls_number_parameters 944
_refine_ls_number_reflns 10530
_refine_ls_number_restraints 210
_refine_ls_restrained_S_all 1.050
_refine_ls_R_factor_all 0.1086
_refine_ls_R_factor_gt 0.0925
_refine_ls_shift/su_max 0.000
_refine_ls_shift/su_mean 0.000
_refine_ls_structure_factor_coef Fsqd
_refine_ls_weighting_details 'w=1/[\s^2^(Fo^2^)+(0.1130P)^2^+17.9210P] where P=(Fo^2^+2Fc^2^)/3'
_refine_ls_weighting_scheme calc
_refine_ls_wR_factor_gt 0.2484
_refine_ls_wR_factor_ref 0.2608
_reflns_Friedel_coverage 0.000
_reflns_number_gt 8368
_reflns_number_total 10530
_reflns_threshold_expression 'I > 2\s(I)'
_cod_data_source_file ja5b08656_si_002.cif
_cod_data_source_block p-1
_cod_database_code 4129601
_shelxl_version_number 2013-4
_shelx_space_group_comment
;
The symmetry employed for this shelxl refinement is uniquely defined
by the following loop, which should always be used as a source of
symmetry information in preference to the above space-group names.
They are only intended as comments.
;
_shelx_estimated_absorpt_t_max 0.945
_shelx_estimated_absorpt_t_min 0.650
_olex2_refinement_description
;
1. Fixed Uiso
 At 1.2 times of:
  All C(H) groups, {H12A,H12B,H12C} of C12S, All C(H,H) groups
 At 1.5 times of:
  {H4SA,H4SB,H4SC} of C4S, {H10A,H10B,H10C} of C10S, {H8SA,H8SB,H8SC} of C8S,
  {H6SA,H6SB,H6SC} of C6S, {H2SA,H2SB,H2SC} of C2S
2. Rigid bond restraints
 P4, F41, F43A, F41A, F46A, F43, F45, F45A, F46, F42A, F44, F42, F44A
 with sigma for 1-2 distances of 0.01 and sigma for 1-3 distances of 0.001
3. Uiso/Uaniso restraints and constraints
P4 \\sim F41 \\sim F43A \\sim F41A \\sim F46A \\sim F43 \\sim F45 \\sim F45A
\\sim F46 \\sim F42A \\sim F44 \\sim F42 \\sim F44A: within 2A with sigma of
0.01 and sigma for terminal atoms of 0.001
4. Others
 Sof(F41A)=Sof(F42A)=Sof(F43A)=Sof(F44A)=Sof(F45A)=Sof(F46A)=1-FVAR(1)
 Sof(F41)=Sof(F42)=Sof(F43)=Sof(F44)=Sof(F45)=Sof(F46)=FVAR(1)
5.a Secondary CH2 refined with riding coordinates:
 C11(H11A,H11B), C22(H22A,H22B), C33(H33A,H33B), C44(H44A,H44B)
5.b Aromatic/amide H refined with riding coordinates:
 C1(H1), C2(H2), C3(H3), C4(H4), C7(H7), C8(H8), C9(H9), C10(H10), C13(H13),
 C14(H14), C15(H15), C18(H18), C19(H19), C20(H20), C23(H23), C24(H24), C25(H25),
  C26(H26), C29(H29), C30(H30), C31(H31), C32(H32), C35(H35), C36(H36),
 C37(H37), C40(H40), C41(H41), C42(H42)
5.c Idealised Me refined as rotating group:
 C8S(H8SA,H8SB,H8SC), C6S(H6SA,H6SB,H6SC), C10S(H10A,H10B,H10C), C4S(H4SA,H4SB,
 H4SC), C2S(H2SA,H2SB,H2SC), C12S(H12A,H12B,H12C)
;
_olex2_submission_special_instructions 'No special instructions were received'

loop_
_space_group_symop_operation_xyz
'x, y, z'
'-x, -y, -z'

loop_
_atom_site_label
_atom_site_type_symbol
_atom_site_fract_x
_atom_site_fract_y
_atom_site_fract_z
_atom_site_U_iso_or_equiv
_atom_site_adp_type
_atom_site_occupancy
_atom_site_site_symmetry_order
_atom_site_calc_flag
_atom_site_refinement_flags_posn
_atom_site_refinement_flags_adp
_atom_site_refinement_flags_occupancy
_atom_site_disorder_assembly
_atom_site_disorder_group
N1 N 0.8959(3) -0.0191(4) 0.6904(3) 0.0281(10) Uani 1 1 d . . . . .
N2 N 0.8732(3) -0.4950(4) 0.6791(3) 0.0279(10) Uani 1 1 d . . . . .
N3 N 0.8365(3) -0.4899(3) 0.4353(3) 0.0269(10) Uani 1 1 d . . . . .
N4 N 0.6051(4) -0.3213(4) 0.3334(3) 0.0351(11) Uani 1 1 d . . . . .
N5 N 0.5739(4) -0.0830(4) 0.1029(3) 0.0303(10) Uani 1 1 d . . . . .
N6 N 0.5571(3) 0.3896(4) 0.1425(3) 0.0270(10) Uani 1 1 d . . . . .
N7 N 0.6143(3) 0.4095(4) 0.3819(3) 0.0286(10) Uani 1 1 d . . . . .
N8 N 0.8571(3) 0.2583(3) 0.4714(3) 0.0255(9) Uani 1 1 d . . . . .
C1 C 0.8463(4) -0.0710(5) 0.7479(3) 0.0308(12) Uani 1 1 d . . . . .
H1 H 0.8118 -0.0409 0.7874 0.037 Uiso 1 1 calc R . . . .
C2 C 0.9466(4) -0.0608(5) 0.6343(3) 0.0336(13) Uani 1 1 d . . . . .
H2 H 0.9832 -0.0238 0.5946 0.040 Uiso 1 1 calc R . . . .
C3 C 0.8441(4) -0.1673(5) 0.7511(3) 0.0295(12) Uani 1 1 d . . . . .
H3 H 0.8090 -0.2037 0.7928 0.035 Uiso 1 1 calc R . . . .
C4 C 0.9458(4) -0.1563(5) 0.6342(3) 0.0328(13) Uani 1 1 d . . . . .
H4 H 0.9809 -0.1846 0.5940 0.039 Uiso 1 1 calc R . . . .
C5 C 0.8935(4) -0.2118(4) 0.6929(3) 0.0252(11) Uani 1 1 d . . . . .
C6 C 0.8885(4) -0.3128(4) 0.6905(3) 0.0271(11) Uani 1 1 d . . . . .
C7 C 0.8083(4) -0.3495(4) 0.7256(3) 0.0288(12) Uani 1 1 d . . . . .
H7 H 0.7579 -0.3117 0.7540 0.035 Uiso 1 1 calc R . . . .
C8 C 0.9627(4) -0.3734(4) 0.6528(3) 0.0290(12) Uani 1 1 d . . . . .
H8 H 1.0193 -0.3522 0.6303 0.035 Uiso 1 1 calc R . . . .
C9 C 0.8033(4) -0.4401(4) 0.7187(3) 0.0303(12) Uani 1 1 d . . . . .
H9 H 0.7489 -0.4647 0.7425 0.036 Uiso 1 1 calc R . . . .
C10 C 0.9539(4) -0.4641(5) 0.6481(3) 0.0302(12) Uani 1 1 d . . . . .
H10 H 1.0050 -0.5057 0.6229 0.036 Uiso 1 1 calc R . . . .
C11 C 0.8580(5) -0.5830(4) 0.6597(3) 0.0323(12) Uani 1 1 d . . . . .
H11A H 0.8137 -0.6144 0.6999 0.039 Uiso 1 1 calc R . . . .
H11B H 0.9233 -0.6375 0.6604 0.039 Uiso 1 1 calc R . . . .
C12 C 0.8105(4) -0.5406(4) 0.5776(3) 0.0279(12) Uani 1 1 d . . . . .
C13 C 0.7077(4) -0.4962(4) 0.5655(3) 0.0309(12) Uani 1 1 d . . . . .
H13 H 0.6635 -0.4997 0.6099 0.037 Uiso 1 1 calc R . . . .
C14 C 0.8705(4) -0.5375(4) 0.5101(3) 0.0276(11) Uani 1 1 d . . . . .
H14 H 0.9407 -0.5716 0.5178 0.033 Uiso 1 1 calc R . . . .
C15 C 0.6697(4) -0.4468(4) 0.4884(3) 0.0318(12) Uani 1 1 d . . . . .
H15 H 0.5994 -0.4163 0.4789 0.038 Uiso 1 1 calc R . . . .
C16 C 0.7369(4) -0.4429(4) 0.4254(3) 0.0250(11) Uani 1 1 d . . . . .
C17 C 0.7004(4) -0.3834(4) 0.3411(3) 0.0258(11) Uani 1 1 d . . . . .
C18 C 0.7633(4) -0.3912(4) 0.2765(3) 0.0291(12) Uani 1 1 d . . . . .
H18 H 0.8303 -0.4371 0.2841 0.035 Uiso 1 1 calc R . . . .
C19 C 0.5711(5) -0.2636(5) 0.2592(4) 0.0374(14) Uani 1 1 d . . . . .
H19 H 0.5035 -0.2193 0.2531 0.045 Uiso 1 1 calc R . . . .
C20 C 0.7259(4) -0.3299(4) 0.1999(3) 0.0317(12) Uani 1 1 d . . . . .
H20 H 0.7672 -0.3333 0.1544 0.038 Uiso 1 1 calc R . . . .
C21 C 0.6281(4) -0.2643(4) 0.1911(3) 0.0309(12) Uani 1 1 d . . . . .
C22 C 0.5853(5) -0.1936(4) 0.1101(4) 0.0351(13) Uani 1 1 d . . . . .
H22A H 0.6305 -0.2142 0.0678 0.042 Uiso 1 1 calc R . . . .
H22B H 0.5190 -0.1998 0.1032 0.042 Uiso 1 1 calc R . . . .
C23 C 0.4829(4) -0.0184(4) 0.1152(3) 0.0299(12) Uani 1 1 d . . . . .
H23 H 0.4252 -0.0408 0.1225 0.036 Uiso 1 1 calc R . . . .
C24 C 0.6560(5) -0.0526(5) 0.0914(4) 0.0438(15) Uani 1 1 d . . . . .
H24 H 0.7192 -0.0997 0.0841 0.053 Uiso 1 1 calc R . . . .
C25 C 0.4741(4) 0.0788(4) 0.1171(3) 0.0289(12) Uani 1 1 d . . . . .
H25 H 0.4107 0.1236 0.1266 0.035 Uiso 1 1 calc R . . . .
C26 C 0.6503(5) 0.0453(5) 0.0899(4) 0.0450(16) Uani 1 1 d . . . . .
H26 H 0.7083 0.0675 0.0786 0.054 Uiso 1 1 calc R . . . .
C27 C 0.5590(4) 0.1120(4) 0.1050(3) 0.0287(12) Uani 1 1 d . . . . .
C28 C 0.5551(4) 0.2122(4) 0.1147(3) 0.0261(11) Uani 1 1 d . . . . .
C29 C 0.5092(4) 0.2372(4) 0.1821(3) 0.0294(12) Uani 1 1 d . . . . .
H29 H 0.4763 0.1930 0.2192 0.035 Uiso 1 1 calc R . . . .
C30 C 0.6000(4) 0.2799(4) 0.0608(3) 0.0278(12) Uani 1 1 d . . . . .
H30 H 0.6306 0.2653 0.0138 0.033 Uiso 1 1 calc R . . . .
C31 C 0.5118(4) 0.3251(4) 0.1947(3) 0.0299(12) Uani 1 1 d . . . . .
H31 H 0.4811 0.3413 0.2411 0.036 Uiso 1 1 calc R . . . .
C32 C 0.6000(4) 0.3686(4) 0.0756(3) 0.0293(12) Uani 1 1 d . . . . .
H32 H 0.6304 0.4154 0.0386 0.035 Uiso 1 1 calc R . . . .
C33 C 0.5615(4) 0.4820(4) 0.1623(3) 0.0298(12) Uani 1 1 d . . . . .
H33A H 0.4927 0.5269 0.1685 0.036 Uiso 1 1 calc R . . . .
H33B H 0.5950 0.5236 0.1188 0.036 Uiso 1 1 calc R . . . .
C34 C 0.6199(4) 0.4432(4) 0.2395(3) 0.0265(11) Uani 1 1 d . . . . .
C35 C 0.5702(4) 0.4536(4) 0.3095(3) 0.0297(12) Uani 1 1 d . . . . .
H35 H 0.5013 0.4942 0.3061 0.036 Uiso 1 1 calc R . . . .
C36 C 0.7207(4) 0.3907(4) 0.2433(3) 0.0315(12) Uani 1 1 d . . . . .
H36 H 0.7576 0.3854 0.1961 0.038 Uiso 1 1 calc R . . . .
C37 C 0.7682(4) 0.3453(4) 0.3176(3) 0.0297(12) Uani 1 1 d . . . . .
H37 H 0.8381 0.3086 0.3220 0.036 Uiso 1 1 calc R . . . .
C38 C 0.7119(4) 0.3545(4) 0.3850(3) 0.0243(11) Uani 1 1 d . . . . .
C39 C 0.7570(4) 0.2950(4) 0.4667(3) 0.0257(11) Uani 1 1 d . . . . .
C40 C 0.6954(4) 0.2735(4) 0.5327(3) 0.0277(11) Uani 1 1 d . . . . .
H40 H 0.6245 0.3034 0.5276 0.033 Uiso 1 1 calc R . . . .
C41 C 0.7389(4) 0.2082(4) 0.6056(3) 0.0286(12) Uani 1 1 d . . . . .
H41 H 0.6985 0.1922 0.6513 0.034 Uiso 1 1 calc R . . . .
C42 C 0.8980(4) 0.1971(4) 0.5429(3) 0.0285(12) Uani 1 1 d . . . . .
H42 H 0.9692 0.1732 0.5475 0.034 Uiso 1 1 calc R . . . .
C43 C 0.8427(4) 0.1664(4) 0.6107(3) 0.0271(11) Uani 1 1 d . . . . .
C44 C 0.8956(5) 0.0879(5) 0.6856(3) 0.0329(13) Uani 1 1 d . . . . .
H44A H 0.8611 0.1060 0.7328 0.039 Uiso 1 1 calc R . . . .
H44B H 0.9656 0.0887 0.6857 0.039 Uiso 1 1 calc R . . . .
P2 P 0.30819(14) 0.73397(14) 0.17273(11) 0.0453(4) Uani 1 1 d . . . . .
F21 F 0.3458(4) 0.6689(4) 0.2606(3) 0.0695(13) Uani 1 1 d . . . . .
F22 F 0.2715(4) 0.7966(4) 0.0837(3) 0.0764(14) Uani 1 1 d . . . . .
F23 F 0.3213(3) 0.8339(3) 0.1842(3) 0.0616(11) Uani 1 1 d . . . . .
F24 F 0.4192(4) 0.7036(4) 0.1408(3) 0.0706(14) Uani 1 1 d . . . . .
F25 F 0.2957(4) 0.6315(4) 0.1635(3) 0.0698(13) Uani 1 1 d . . . . .
F26 F 0.1970(3) 0.7672(3) 0.2018(2) 0.0481(9) Uani 1 1 d . . . . .
P4 P 0.86710(14) 0.13624(16) 0.17029(11) 0.0502(4) Uani 1 1 d . U . . .
F41 F 0.9173(4) 0.0176(4) 0.2134(3) 0.0527(5) Uani 0.788(4) 1 d . U P A 1
F42 F 0.8201(4) 0.2592(4) 0.1212(3) 0.0502(5) Uani 0.788(4) 1 d . U P A 1
F43 F 0.8900(4) 0.1652(5) 0.2435(3) 0.0523(5) Uani 0.788(4) 1 d . U P A 1
F44 F 0.9762(4) 0.1462(5) 0.1339(3) 0.0519(5) Uani 0.788(4) 1 d . U P A 1
F45 F 0.8492(4) 0.1133(4) 0.0914(3) 0.0509(5) Uani 0.788(4) 1 d . U P A 1
F46 F 0.7617(4) 0.1304(5) 0.2028(3) 0.0512(5) Uani 0.788(4) 1 d . U P A 1
P3 P 0.41604(11) 0.98986(12) 0.34961(9) 0.0317(4) Uani 1 1 d . . . . .
F31 F 0.4580(3) 0.8689(3) 0.3982(2) 0.0445(9) Uani 1 1 d . . . . .
F32 F 0.3732(3) 1.1117(3) 0.3004(2) 0.0394(8) Uani 1 1 d . . . . .
F33 F 0.4561(3) 1.0178(3) 0.4177(2) 0.0451(9) Uani 1 1 d . . . . .
F34 F 0.5214(3) 0.9842(3) 0.3045(2) 0.0421(8) Uani 1 1 d . . . . .
F35 F 0.3762(3) 0.9628(3) 0.2800(2) 0.0398(8) Uani 1 1 d . . . . .
F36 F 0.3102(3) 0.9979(3) 0.39393(19) 0.0386(8) Uani 1 1 d . . . . .
P1 P 0.27450(11) 0.39204(12) 0.03819(8) 0.0312(4) Uani 1 1 d . . . . .
F11 F 0.2984(3) 0.2934(3) 0.11654(19) 0.0352(7) Uani 1 1 d . . . . .
F12 F 0.2520(3) 0.4910(3) -0.0407(2) 0.0507(10) Uani 1 1 d . . . . .
F13 F 0.3392(3) 0.4421(3) 0.0723(2) 0.0473(9) Uani 1 1 d . . . . .
F14 F 0.3745(3) 0.3367(3) -0.0023(2) 0.0420(8) Uani 1 1 d . . . . .
F15 F 0.2130(3) 0.3410(3) 0.0024(2) 0.0531(10) Uani 1 1 d . . . . .
F16 F 0.1766(3) 0.4472(3) 0.0791(2) 0.0526(10) Uani 1 1 d . . . . .
N4S N 0.8520(5) -0.0052(6) 0.4451(4) 0.0621(18) Uani 1 1 d . . . . .
C7S C 0.7710(5) 0.0443(5) 0.4279(4) 0.0409(15) Uani 1 1 d . . . . .
C8S C 0.6688(5) 0.1067(5) 0.4052(4) 0.0408(14) Uani 1 1 d . . . . .
H8SA H 0.6681 0.1643 0.3561 0.061 Uiso 1 1 calc GR . . . .
H8SB H 0.6360 0.1348 0.4481 0.061 Uiso 1 1 calc GR . . . .
H8SC H 0.6325 0.0636 0.3959 0.061 Uiso 1 1 calc GR . . . .
N3S N 0.4167(4) 0.2942(4) 0.3688(3) 0.0407(12) Uani 1 1 d . . . . .
C5S C 0.3844(5) 0.2487(5) 0.4232(4) 0.0369(14) Uani 1 1 d . . . . .
C6S C 0.3393(6) 0.1931(6) 0.4939(5) 0.057(2) Uani 1 1 d . . . . .
H6SA H 0.3169 0.1417 0.4816 0.086 Uiso 1 1 calc GR . . . .
H6SB H 0.2816 0.2427 0.5104 0.086 Uiso 1 1 calc GR . . . .
H6SC H 0.3891 0.1574 0.5373 0.086 Uiso 1 1 calc GR . . . .
N5S N 0.9595(6) 0.5127(9) 0.1713(5) 0.095(3) Uani 1 1 d . . . . .
C9S C 0.9666(6) 0.4572(10) 0.1349(6) 0.075(3) Uani 1 1 d . . . . .
C10S C 0.9770(7) 0.3882(8) 0.0894(7) 0.092(4) Uani 1 1 d . . . . .
H10A H 0.9129 0.4048 0.0631 0.138 Uiso 1 1 calc GR . . . .
H10B H 0.9961 0.3160 0.1250 0.138 Uiso 1 1 calc GR . . . .
H10C H 1.0290 0.3965 0.0488 0.138 Uiso 1 1 calc GR . . . .
N2S N 0.2439(6) 0.0701(7) 0.0720(4) 0.081(2) Uani 1 1 d . . . . .
C3S C 0.1805(6) 0.0386(8) 0.0617(5) 0.068(2) Uani 1 1 d . . . . .
C4S C 0.1046(8) -0.0025(9) 0.0494(6) 0.089(3) Uani 1 1 d . . . . .
H4SA H 0.1318 -0.0476 0.0159 0.134 Uiso 1 1 calc GR . . . .
H4SB H 0.0461 0.0552 0.0228 0.134 Uiso 1 1 calc GR . . . .
H4SC H 0.0845 -0.0429 0.1011 0.134 Uiso 1 1 calc GR . . . .
N1S N -0.0995(8) 0.8084(8) 0.1247(6) 0.102(3) Uani 1 1 d . . . . .
C1S C -0.0246(7) 0.7571(8) 0.1057(6) 0.075(3) Uani 1 1 d . . . . .
C2S C 0.0675(7) 0.6987(8) 0.0800(6) 0.081(3) Uani 1 1 d . . . . .
H2SA H 0.0611 0.7039 0.0241 0.121 Uiso 1 1 calc GR . . . .
H2SB H 0.0841 0.6255 0.1133 0.121 Uiso 1 1 calc GR . . . .
H2SC H 0.1210 0.7262 0.0848 0.121 Uiso 1 1 calc GR . . . .
N6S N 0.9092(5) 0.7296(5) 0.3934(5) 0.0614(17) Uani 1 1 d . . . . .
C11S C 0.8487(5) 0.7896(5) 0.3490(4) 0.0419(15) Uani 1 1 d . . . . .
C12S C 0.7716(6) 0.8662(6) 0.2924(4) 0.0504(17) Uani 1 1 d . . . . .
H12A H 0.7874 0.8579 0.2394 0.060 Uiso 1 1 calc GR . . . .
H12B H 0.7691 0.9364 0.2900 0.060 Uiso 1 1 calc GR . . . .
H12C H 0.7063 0.8562 0.3097 0.060 Uiso 1 1 calc GR . . . .
F41A F 0.8211(14) 0.0620(16) 0.1376(12) 0.0513(5) Uani 0.212(4) 1 d . U P A 2
F42A F 0.9051(15) 0.2011(17) 0.2108(13) 0.0513(5) Uani 0.212(4) 1 d . U P A 2
F43A F 0.9760(14) 0.0800(18) 0.1491(12) 0.0515(5) Uani 0.212(4) 1 d . U P A 2
F44A F 0.8412(14) 0.2164(16) 0.0949(12) 0.0510(5) Uani 0.212(4) 1 d . U P A 2
F45A F 0.7538(15) 0.1688(17) 0.2093(13) 0.0508(6) Uani 0.212(4) 1 d . U P A 2
F46A F 0.8878(14) 0.0342(15) 0.2606(12) 0.0517(5) Uani 0.212(4) 1 d . U P A 2

loop_
_atom_site_aniso_label
_atom_site_aniso_U_11
_atom_site_aniso_U_22
_atom_site_aniso_U_33
_atom_site_aniso_U_23
_atom_site_aniso_U_13
_atom_site_aniso_U_12
N1 0.031(2) 0.033(2) 0.024(2) -0.013(2) -0.0029(19) -0.011(2)
N2 0.031(2) 0.030(2) 0.024(2) -0.0081(19) 0.0028(19) -0.0131(19)
N3 0.031(2) 0.027(2) 0.029(2) -0.0149(19) 0.0067(19) -0.0122(19)
N4 0.042(3) 0.032(3) 0.029(3) -0.007(2) 0.004(2) -0.012(2)
N5 0.040(3) 0.029(2) 0.024(2) -0.0080(19) 0.0044(19) -0.015(2)
N6 0.027(2) 0.034(2) 0.023(2) -0.0098(19) 0.0015(18) -0.0145(19)
N7 0.034(3) 0.031(2) 0.027(2) -0.013(2) 0.0035(19) -0.016(2)
N8 0.031(2) 0.031(2) 0.024(2) -0.0144(19) 0.0049(18) -0.0166(19)
C1 0.032(3) 0.041(3) 0.024(3) -0.016(2) 0.007(2) -0.014(2)
C2 0.036(3) 0.037(3) 0.029(3) -0.012(3) 0.011(2) -0.015(3)
C3 0.030(3) 0.041(3) 0.023(3) -0.013(2) 0.007(2) -0.017(2)
C4 0.035(3) 0.037(3) 0.028(3) -0.016(2) 0.007(2) -0.010(2)
C5 0.024(3) 0.035(3) 0.021(3) -0.011(2) 0.003(2) -0.014(2)
C6 0.028(3) 0.037(3) 0.018(2) -0.009(2) 0.001(2) -0.013(2)
C7 0.032(3) 0.036(3) 0.024(3) -0.014(2) 0.005(2) -0.014(2)
C8 0.030(3) 0.040(3) 0.024(3) -0.015(2) 0.005(2) -0.016(2)
C9 0.031(3) 0.038(3) 0.024(3) -0.010(2) 0.007(2) -0.016(2)
C10 0.028(3) 0.042(3) 0.024(3) -0.015(2) 0.006(2) -0.013(2)
C11 0.043(3) 0.031(3) 0.026(3) -0.009(2) 0.007(2) -0.018(3)
C12 0.038(3) 0.026(3) 0.027(3) -0.011(2) 0.006(2) -0.017(2)
C13 0.041(3) 0.034(3) 0.026(3) -0.012(2) 0.010(2) -0.022(3)
C14 0.033(3) 0.029(3) 0.028(3) -0.016(2) 0.007(2) -0.014(2)
C15 0.033(3) 0.033(3) 0.037(3) -0.016(3) 0.005(2) -0.017(2)
C16 0.038(3) 0.021(2) 0.026(3) -0.012(2) 0.006(2) -0.019(2)
C17 0.032(3) 0.025(3) 0.028(3) -0.014(2) 0.006(2) -0.014(2)
C18 0.035(3) 0.030(3) 0.028(3) -0.014(2) 0.003(2) -0.013(2)
C19 0.034(3) 0.036(3) 0.037(3) -0.009(3) 0.005(3) -0.009(3)
C20 0.040(3) 0.035(3) 0.028(3) -0.018(2) 0.007(2) -0.017(3)
C21 0.043(3) 0.026(3) 0.030(3) -0.012(2) 0.001(2) -0.016(2)
C22 0.046(3) 0.030(3) 0.032(3) -0.015(2) 0.001(3) -0.011(3)
C23 0.033(3) 0.033(3) 0.027(3) -0.009(2) -0.001(2) -0.014(2)
C24 0.036(3) 0.037(3) 0.056(4) -0.015(3) 0.010(3) -0.010(3)
C25 0.029(3) 0.034(3) 0.027(3) -0.013(2) 0.002(2) -0.013(2)
C26 0.036(3) 0.036(3) 0.064(4) -0.015(3) 0.015(3) -0.017(3)
C27 0.031(3) 0.036(3) 0.020(3) -0.009(2) 0.002(2) -0.013(2)
C28 0.027(3) 0.028(3) 0.026(3) -0.008(2) -0.001(2) -0.012(2)
C29 0.029(3) 0.039(3) 0.024(3) -0.008(2) 0.002(2) -0.017(2)
C30 0.031(3) 0.037(3) 0.020(3) -0.009(2) 0.004(2) -0.017(2)
C31 0.034(3) 0.038(3) 0.024(3) -0.010(2) 0.000(2) -0.020(2)
C32 0.036(3) 0.034(3) 0.021(3) -0.003(2) 0.000(2) -0.019(2)
C33 0.040(3) 0.029(3) 0.024(3) -0.007(2) -0.001(2) -0.015(2)
C34 0.035(3) 0.025(3) 0.025(3) -0.008(2) 0.000(2) -0.017(2)
C35 0.032(3) 0.030(3) 0.031(3) -0.009(2) 0.002(2) -0.014(2)
C36 0.041(3) 0.038(3) 0.024(3) -0.014(2) 0.005(2) -0.021(3)
C37 0.030(3) 0.036(3) 0.030(3) -0.014(2) 0.002(2) -0.015(2)
C38 0.030(3) 0.024(3) 0.027(3) -0.012(2) 0.001(2) -0.014(2)
C39 0.036(3) 0.027(3) 0.025(3) -0.016(2) 0.002(2) -0.015(2)
C40 0.031(3) 0.032(3) 0.028(3) -0.015(2) 0.007(2) -0.016(2)
C41 0.034(3) 0.034(3) 0.028(3) -0.017(2) 0.007(2) -0.018(2)
C42 0.030(3) 0.029(3) 0.035(3) -0.020(2) 0.005(2) -0.013(2)
C43 0.036(3) 0.028(3) 0.026(3) -0.014(2) 0.004(2) -0.016(2)
C44 0.043(3) 0.039(3) 0.026(3) -0.018(3) 0.002(2) -0.018(3)
P2 0.0532(10) 0.0467(10) 0.0438(10) -0.0206(8) 0.0135(8) -0.0232(8)
F21 0.072(3) 0.062(3) 0.058(3) -0.003(2) -0.004(2) -0.016(2)
F22 0.107(4) 0.093(4) 0.042(2) -0.029(2) 0.023(2) -0.046(3)
F23 0.069(3) 0.062(3) 0.070(3) -0.036(2) 0.013(2) -0.030(2)
F24 0.072(3) 0.064(3) 0.093(4) -0.041(3) 0.038(3) -0.038(2)
F25 0.072(3) 0.061(3) 0.099(4) -0.047(3) 0.028(3) -0.037(2)
F26 0.058(2) 0.040(2) 0.044(2) -0.0130(17) 0.0129(17) -0.0165(17)
P4 0.0419(7) 0.0610(9) 0.0482(8) -0.0251(7) -0.0076(6) -0.0064(6)
F41 0.0437(9) 0.0620(10) 0.0496(9) -0.0234(8) -0.0068(8) -0.0050(8)
F42 0.0417(9) 0.0606(10) 0.0488(10) -0.0248(8) -0.0072(8) -0.0069(8)
F43 0.0433(9) 0.0631(11) 0.0492(10) -0.0245(8) -0.0081(8) -0.0056(8)
F44 0.0423(9) 0.0621(11) 0.0501(9) -0.0242(8) -0.0070(7) -0.0060(8)
F45 0.0424(9) 0.0611(10) 0.0487(9) -0.0246(8) -0.0066(7) -0.0063(8)
F46 0.0425(9) 0.0615(11) 0.0482(9) -0.0237(9) -0.0065(7) -0.0061(8)
P3 0.0352(8) 0.0374(8) 0.0288(7) -0.0123(6) 0.0042(6) -0.0188(6)
F31 0.054(2) 0.0364(19) 0.045(2) -0.0102(16) -0.0005(17) -0.0191(17)
F32 0.0373(18) 0.0384(19) 0.044(2) -0.0081(16) 0.0032(15) -0.0193(15)
F33 0.053(2) 0.049(2) 0.042(2) -0.0186(17) -0.0063(17) -0.0211(17)
F34 0.0335(18) 0.053(2) 0.042(2) -0.0149(17) 0.0079(15) -0.0180(16)
F35 0.046(2) 0.053(2) 0.0323(18) -0.0218(16) 0.0056(15) -0.0242(17)
F36 0.0420(19) 0.052(2) 0.0297(17) -0.0164(15) 0.0110(14) -0.0238(16)
P1 0.0347(8) 0.0347(8) 0.0259(7) -0.0087(6) 0.0038(6) -0.0150(6)
F11 0.0428(19) 0.0351(18) 0.0277(17) -0.0079(14) 0.0105(14) -0.0172(15)
F12 0.045(2) 0.054(2) 0.042(2) 0.0043(18) -0.0055(16) -0.0178(18)
F13 0.061(2) 0.039(2) 0.050(2) -0.0140(17) -0.0118(18) -0.0226(18)
F14 0.0396(19) 0.050(2) 0.0313(18) -0.0101(16) 0.0088(15) -0.0134(16)
F15 0.052(2) 0.072(3) 0.049(2) -0.024(2) 0.0003(18) -0.031(2)
F16 0.047(2) 0.053(2) 0.045(2) -0.0146(18) 0.0063(17) -0.0007(18)
N4S 0.046(4) 0.074(4) 0.051(4) -0.006(3) 0.012(3) -0.016(3)
C7S 0.048(4) 0.043(4) 0.033(3) -0.008(3) 0.012(3) -0.024(3)
C8S 0.044(4) 0.042(4) 0.042(4) -0.013(3) -0.001(3) -0.021(3)
N3S 0.053(3) 0.045(3) 0.032(3) -0.018(2) 0.013(2) -0.024(3)
C5S 0.038(3) 0.040(3) 0.033(3) -0.016(3) 0.005(3) -0.010(3)
C6S 0.062(5) 0.048(4) 0.051(4) -0.006(3) 0.023(4) -0.020(4)
N5S 0.059(5) 0.135(8) 0.050(5) -0.014(5) -0.007(4) 0.010(5)
C9S 0.040(4) 0.109(8) 0.048(5) -0.007(5) -0.002(4) -0.005(5)
C10S 0.053(5) 0.077(7) 0.112(9) 0.019(6) -0.019(5) -0.021(5)
N2S 0.063(5) 0.124(7) 0.056(4) -0.037(5) 0.002(4) -0.023(5)
C3S 0.048(5) 0.107(7) 0.057(5) -0.039(5) 0.003(4) -0.020(5)
C4S 0.071(6) 0.120(9) 0.068(6) -0.035(6) -0.015(5) -0.009(6)
N1S 0.081(6) 0.095(7) 0.112(8) -0.027(6) 0.009(5) -0.012(5)
C1S 0.044(5) 0.087(7) 0.085(7) -0.025(5) 0.009(4) -0.014(4)
C2S 0.068(6) 0.085(7) 0.080(7) -0.032(5) 0.003(5) -0.007(5)
N6S 0.049(4) 0.058(4) 0.082(5) -0.026(4) -0.010(4) -0.016(3)
C11S 0.039(4) 0.041(4) 0.052(4) -0.020(3) 0.002(3) -0.015(3)
C12S 0.051(4) 0.051(4) 0.048(4) -0.016(3) 0.001(3) -0.014(3)
F41A 0.0428(9) 0.0614(10) 0.0488(10) -0.0243(8) -0.0069(8) -0.0061(8)
F42A 0.0423(9) 0.0619(10) 0.0491(10) -0.0245(8) -0.0073(8) -0.0062(8)
F43A 0.0426(9) 0.0616(11) 0.0493(10) -0.0243(8) -0.0069(8) -0.0059(8)
F44A 0.0422(9) 0.0615(11) 0.0489(9) -0.0244(8) -0.0069(8) -0.0063(8)
F45A 0.0423(9) 0.0613(12) 0.0482(11) -0.0243(9) -0.0071(9) -0.0064(9)
F46A 0.0429(9) 0.0620(11) 0.0489(9) -0.0240(9) -0.0071(8) -0.0058(8)

loop_
_atom_type_symbol
_atom_type_description
_atom_type_scat_dispersion_real
_atom_type_scat_dispersion_imag
_atom_type_scat_source
C C 0.0181 0.0091 'International Tables Vol C Tables 4.2.6.8 and 6.1.1.4'
H H 0.0000 0.0000 'International Tables Vol C Tables 4.2.6.8 and 6.1.1.4'
F F 0.0727 0.0534 'International Tables Vol C Tables 4.2.6.8 and 6.1.1.4'
N N 0.0311 0.0180 'International Tables Vol C Tables 4.2.6.8 and 6.1.1.4'
P P 0.2955 0.4335 'International Tables Vol C Tables 4.2.6.8 and 6.1.1.4'

loop_
_geom_angle_atom_site_label_1
_geom_angle_atom_site_label_2
_geom_angle_atom_site_label_3
_geom_angle
C1 N1 C2 120.6(5)
C1 N1 C44 121.0(5)
C2 N1 C44 118.4(5)
C9 N2 C10 120.1(5)
C9 N2 C11 121.0(5)
C10 N2 C11 118.5(5)
C14 N3 C16 116.9(5)
C17 N4 C19 117.2(5)
C23 N5 C22 119.9(5)
C24 N5 C22 118.9(5)
C24 N5 C23 121.0(5)
C31 N6 C32 120.4(5)
C31 N6 C33 118.1(4)
C32 N6 C33 121.4(4)
C38 N7 C35 117.1(5)
C39 N8 C42 117.3(5)
N1 C1 H1 119.4
N1 C1 C3 121.1(5)
C3 C1 H1 119.4
N1 C2 H2 119.7
N1 C2 C4 120.6(5)
C4 C2 H2 119.7
C1 C3 H3 120.0
C1 C3 C5 119.9(5)
C5 C3 H3 120.0
C2 C4 H4 120.0
C2 C4 C5 120.1(5)
C5 C4 H4 120.0
C3 C5 C6 122.3(5)
C4 C5 C3 117.7(5)
C4 C5 C6 120.0(5)
C7 C6 C5 120.9(5)
C8 C6 C5 121.1(5)
C8 C6 C7 118.0(5)
C6 C7 H7 120.3
C9 C7 C6 119.4(5)
C9 C7 H7 120.3
C6 C8 H8 120.1
C10 C8 C6 119.8(5)
C10 C8 H8 120.1
N2 C9 C7 121.7(5)
N2 C9 H9 119.2
C7 C9 H9 119.2
N2 C10 C8 120.9(5)
N2 C10 H10 119.6
C8 C10 H10 119.6
N2 C11 H11A 110.1
N2 C11 H11B 110.1
N2 C11 C12 108.1(4)
H11A C11 H11B 108.4
C12 C11 H11A 110.1
C12 C11 H11B 110.1
C13 C12 C11 122.4(5)
C13 C12 C14 117.2(5)
C14 C12 C11 120.2(5)
C12 C13 H13 120.2
C12 C13 C15 119.6(5)
C15 C13 H13 120.2
N3 C14 C12 124.6(5)
N3 C14 H14 117.7
C12 C14 H14 117.7
C13 C15 H15 120.8
C13 C15 C16 118.3(5)
C16 C15 H15 120.8
N3 C16 C15 123.2(5)
N3 C16 C17 116.3(5)
C15 C16 C17 120.5(5)
N4 C17 C16 115.5(5)
N4 C17 C18 123.1(5)
C18 C17 C16 121.4(5)
C17 C18 H18 120.8
C17 C18 C20 118.4(5)
C20 C18 H18 120.8
N4 C19 H19 117.9
N4 C19 C21 124.2(6)
C21 C19 H19 117.9
C18 C20 H20 120.4
C21 C20 C18 119.1(5)
C21 C20 H20 120.4
C19 C21 C22 120.8(5)
C20 C21 C19 117.9(5)
C20 C21 C22 121.3(5)
N5 C22 C21 109.6(4)
N5 C22 H22A 109.8
N5 C22 H22B 109.8
C21 C22 H22A 109.8
C21 C22 H22B 109.8
H22A C22 H22B 108.2
N5 C23 H23 119.9
N5 C23 C25 120.2(5)
C25 C23 H23 119.9
N5 C24 H24 119.5
N5 C24 C26 120.9(6)
C26 C24 H24 119.5
C23 C25 H25 120.2
C23 C25 C27 119.7(5)
C27 C25 H25 120.2
C24 C26 H26 120.3
C24 C26 C27 119.4(6)
C27 C26 H26 120.3
C25 C27 C28 121.4(5)
C26 C27 C25 118.7(5)
C26 C27 C28 119.7(5)
C29 C28 C27 119.3(5)
C30 C28 C27 122.0(5)
C30 C28 C29 118.6(5)
C28 C29 H29 120.1
C31 C29 C28 119.8(5)
C31 C29 H29 120.1
C28 C30 H30 120.2
C32 C30 C28 119.6(5)
C32 C30 H30 120.2
N6 C31 C29 121.1(5)
N6 C31 H31 119.5
C29 C31 H31 119.5
N6 C32 C30 120.4(5)
N6 C32 H32 119.8
C30 C32 H32 119.8
N6 C33 H33A 110.0
N6 C33 H33B 110.0
N6 C33 C34 108.4(4)
H33A C33 H33B 108.4
C34 C33 H33A 110.0
C34 C33 H33B 110.0
C35 C34 C33 120.1(5)
C36 C34 C33 121.2(5)
C36 C34 C35 118.6(5)
N7 C35 C34 123.5(5)
N7 C35 H35 118.3
C34 C35 H35 118.3
C34 C36 H36 120.6
C34 C36 C37 118.8(5)
C37 C36 H36 120.6
C36 C37 H37 120.5
C38 C37 C36 118.9(5)
C38 C37 H37 120.5
N7 C38 C37 123.0(5)
N7 C38 C39 116.4(5)
C37 C38 C39 120.4(5)
N8 C39 C38 116.8(5)
N8 C39 C40 122.7(5)
C40 C39 C38 120.3(5)
C39 C40 H40 120.4
C41 C40 C39 119.1(5)
C41 C40 H40 120.4
C40 C41 H41 120.6
C40 C41 C43 118.7(5)
C43 C41 H41 120.6
N8 C42 H42 118.0
N8 C42 C43 124.0(5)
C43 C42 H42 118.0
C41 C43 C42 117.9(5)
C41 C43 C44 122.2(5)
C42 C43 C44 119.8(5)
N1 C44 H44A 109.7
N1 C44 H44B 109.7
C43 C44 N1 109.9(4)
C43 C44 H44A 109.7
C43 C44 H44B 109.7
H44A C44 H44B 108.2
F21 P2 F22 178.4(3)
F21 P2 F23 90.3(3)
F21 P2 F24 90.7(3)
F21 P2 F25 88.2(3)
F22 P2 F23 91.1(3)
F22 P2 F25 90.4(3)
F23 P2 F25 178.5(3)
F24 P2 F22 88.6(3)
F24 P2 F23 90.3(2)
F24 P2 F25 89.8(2)
F26 P2 F21 91.0(2)
F26 P2 F22 89.7(3)
F26 P2 F23 89.0(2)
F26 P2 F24 178.1(3)
F26 P2 F25 90.9(2)
F41 P4 F42 176.5(3)
F41 P4 F43 91.7(3)
F41 P4 F44 90.0(3)
F41 P4 F45 91.0(3)
F42 P4 F44 87.0(3)
F43 P4 F42 90.0(3)
F43 P4 F44 87.8(3)
F43 P4 F45 175.0(3)
F45 P4 F42 87.1(3)
F45 P4 F44 88.0(3)
F46 P4 F41 91.9(3)
F46 P4 F42 91.2(3)
F46 P4 F43 92.6(3)
F46 P4 F44 178.1(3)
F46 P4 F45 91.4(3)
F41A P4 F46A 85.3(9)
F42A P4 F41A 173.4(11)
F42A P4 F45A 91.9(10)
F42A P4 F46A 89.3(10)
F43A P4 F41A 91.4(10)
F43A P4 F42A 91.9(10)
F43A P4 F45A 166.3(11)
F43A P4 F46A 85.6(10)
F44A P4 F41A 89.2(11)
F44A P4 F42A 95.9(11)
F44A P4 F43A 97.5(11)
F44A P4 F45A 95.2(11)
F44A P4 F46A 173.8(10)
F45A P4 F41A 83.5(10)
F45A P4 F46A 81.2(10)
F31 P3 F32 179.6(2)
F31 P3 F33 90.3(2)
F31 P3 F34 90.3(2)
F31 P3 F35 90.2(2)
F31 P3 F36 90.7(2)
F32 P3 F35 89.5(2)
F33 P3 F32 90.0(2)
F33 P3 F34 89.5(2)
F33 P3 F35 179.2(2)
F33 P3 F36 90.3(2)
F34 P3 F32 89.85(19)
F34 P3 F35 89.94(19)
F36 P3 F32 89.06(19)
F36 P3 F34 178.9(2)
F36 P3 F35 90.24(19)
F11 P1 F12 179.3(2)
F11 P1 F13 90.3(2)
F11 P1 F14 89.90(19)
F12 P1 F14 89.5(2)
F13 P1 F12 89.3(2)
F13 P1 F14 88.4(2)
F15 P1 F11 90.1(2)
F15 P1 F12 90.4(2)
F15 P1 F13 178.1(2)
F15 P1 F14 89.8(2)
F16 P1 F11 89.9(2)
F16 P1 F12 90.7(2)
F16 P1 F13 90.7(2)
F16 P1 F14 179.1(2)
F16 P1 F15 91.1(2)
N4S C7S C8S 179.4(8)
C7S C8S H8SA 109.5
C7S C8S H8SB 109.5
C7S C8S H8SC 109.5
H8SA C8S H8SB 109.5
H8SA C8S H8SC 109.5
H8SB C8S H8SC 109.5
N3S C5S C6S 177.8(7)
C5S C6S H6SA 109.5
C5S C6S H6SB 109.5
C5S C6S H6SC 109.5
H6SA C6S H6SB 109.5
H6SA C6S H6SC 109.5
H6SB C6S H6SC 109.5
N5S C9S C10S 179.1(11)
C9S C10S H10A 109.5
C9S C10S H10B 109.5
C9S C10S H10C 109.5
H10A C10S H10B 109.5
H10A C10S H10C 109.5
H10B C10S H10C 109.5
N2S C3S C4S 178.6(11)
C3S C4S H4SA 109.5
C3S C4S H4SB 109.5
C3S C4S H4SC 109.5
H4SA C4S H4SB 109.5
H4SA C4S H4SC 109.5
H4SB C4S H4SC 109.5
N1S C1S C2S 177.4(12)
C1S C2S H2SA 109.5
C1S C2S H2SB 109.5
C1S C2S H2SC 109.5
H2SA C2S H2SB 109.5
H2SA C2S H2SC 109.5
H2SB C2S H2SC 109.5
N6S C11S C12S 179.9(8)
C11S C12S H12A 109.5
C11S C12S H12B 109.5
C11S C12S H12C 109.5
H12A C12S H12B 109.5
H12A C12S H12C 109.5
H12B C12S H12C 109.5

loop_
_geom_bond_atom_site_label_1
_geom_bond_atom_site_label_2
_geom_bond_distance
N1 C1 1.333(7)
N1 C2 1.350(7)
N1 C44 1.504(7)
N2 C9 1.340(7)
N2 C10 1.353(7)
N2 C11 1.493(7)
N3 C14 1.331(7)
N3 C16 1.344(7)
N4 C17 1.337(7)
N4 C19 1.339(8)
N5 C22 1.502(7)
N5 C23 1.358(7)
N5 C24 1.339(8)
N6 C31 1.349(7)
N6 C32 1.352(7)
N6 C33 1.499(7)
N7 C35 1.342(7)
N7 C38 1.338(7)
N8 C39 1.335(7)
N8 C42 1.338(7)
C1 H1 0.9500
C1 C3 1.371(8)
C2 H2 0.9500
C2 C4 1.372(8)
C3 H3 0.9500
C3 C5 1.396(7)
C4 H4 0.9500
C4 C5 1.392(8)
C5 C6 1.486(8)
C6 C7 1.404(8)
C6 C8 1.392(8)
C7 H7 0.9500
C7 C9 1.367(8)
C8 H8 0.9500
C8 C10 1.373(8)
C9 H9 0.9500
C10 H10 0.9500
C11 H11A 0.9900
C11 H11B 0.9900
C11 C12 1.512(8)
C12 C13 1.384(8)
C12 C14 1.390(8)
C13 H13 0.9500
C13 C15 1.386(8)
C14 H14 0.9500
C15 H15 0.9500
C15 C16 1.387(8)
C16 C17 1.501(8)
C17 C18 1.386(8)
C18 H18 0.9500
C18 C20 1.396(8)
C19 H19 0.9500
C19 C21 1.381(8)
C20 H20 0.9500
C20 C21 1.379(8)
C21 C22 1.506(8)
C22 H22A 0.9900
C22 H22B 0.9900
C23 H23 0.9500
C23 C25 1.368(8)
C24 H24 0.9500
C24 C26 1.370(9)
C25 H25 0.9500
C25 C27 1.398(8)
C26 H26 0.9500
C26 C27 1.389(9)
C27 C28 1.484(8)
C28 C29 1.394(8)
C28 C30 1.387(8)
C29 H29 0.9500
C29 C31 1.360(8)
C30 H30 0.9500
C30 C32 1.379(8)
C31 H31 0.9500
C32 H32 0.9500
C33 H33A 0.9900
C33 H33B 0.9900
C33 C34 1.512(7)
C34 C35 1.389(8)
C34 C36 1.368(8)
C35 H35 0.9500
C36 H36 0.9500
C36 C37 1.391(8)
C37 H37 0.9500
C37 C38 1.382(8)
C38 C39 1.499(7)
C39 C40 1.394(8)
C40 H40 0.9500
C40 C41 1.382(8)
C41 H41 0.9500
C41 C43 1.387(8)
C42 H42 0.9500
C42 C43 1.389(8)
C43 C44 1.500(8)
C44 H44A 0.9900
C44 H44B 0.9900
P2 F21 1.569(5)
P2 F22 1.578(5)
P2 F23 1.580(4)
P2 F24 1.578(5)
P2 F25 1.596(4)
P2 F26 1.567(4)
P4 F41 1.561(6)
P4 F42 1.625(6)
P4 F43 1.578(5)
P4 F44 1.636(6)
P4 F45 1.597(5)
P4 F46 1.555(6)
P4 F41A 1.680(19)
P4 F42A 1.58(2)
P4 F43A 1.554(19)
P4 F44A 1.431(19)
P4 F45A 1.66(2)
P4 F46A 1.75(2)
P3 F31 1.594(4)
P3 F32 1.607(4)
P3 F33 1.595(4)
P3 F34 1.603(4)
P3 F35 1.608(3)
P3 F36 1.601(4)
P1 F11 1.589(3)
P1 F12 1.599(4)
P1 F13 1.594(4)
P1 F14 1.600(4)
P1 F15 1.587(4)
P1 F16 1.584(4)
N4S C7S 1.139(9)
C7S C8S 1.440(10)
C8S H8SA 0.9800
C8S H8SB 0.9800
C8S H8SC 0.9800
N3S C5S 1.118(8)
C5S C6S 1.456(9)
C6S H6SA 0.9800
C6S H6SB 0.9800
C6S H6SC 0.9800
N5S C9S 1.153(15)
C9S C10S 1.434(17)
C10S H10A 0.9800
C10S H10B 0.9800
C10S H10C 0.9800
N2S C3S 1.177(12)
C3S C4S 1.443(14)
C4S H4SA 0.9800
C4S H4SB 0.9800
C4S H4SC 0.9800
N1S C1S 1.160(12)
C1S C2S 1.418(13)
C2S H2SA 0.9800
C2S H2SB 0.9800
C2S H2SC 0.9800
N6S C11S 1.138(9)
C11S C12S 1.451(10)
C12S H12A 0.9800
C12S H12B 0.9800
C12S H12C 0.9800

loop_
_geom_torsion_atom_site_label_1
_geom_torsion_atom_site_label_2
_geom_torsion_atom_site_label_3
_geom_torsion_atom_site_label_4
_geom_torsion
N1 C1 C3 C5 -0.7(9)
N1 C2 C4 C5 -0.9(9)
N2 C11 C12 C13 -85.3(6)
N2 C11 C12 C14 89.5(6)
N3 C16 C17 N4 -167.8(5)
N3 C16 C17 C18 10.5(7)
N4 C17 C18 C20 1.2(8)
N4 C19 C21 C20 1.0(9)
N4 C19 C21 C22 -177.5(5)
N5 C23 C25 C27 1.0(8)
N5 C24 C26 C27 3.6(11)
N6 C33 C34 C35 -107.1(5)
N6 C33 C34 C36 68.1(6)
N7 C38 C39 N8 -166.2(4)
N7 C38 C39 C40 18.4(7)
N8 C39 C40 C41 -2.7(8)
N8 C42 C43 C41 -5.2(8)
N8 C42 C43 C44 173.0(5)
C1 N1 C2 C4 1.8(8)
C1 N1 C44 C43 -114.7(5)
C1 C3 C5 C4 1.6(8)
C1 C3 C5 C6 -176.2(5)
C2 N1 C1 C3 -1.0(8)
C2 N1 C44 C43 64.4(6)
C2 C4 C5 C3 -0.7(8)
C2 C4 C5 C6 177.1(5)
C3 C5 C6 C7 23.6(8)
C3 C5 C6 C8 -157.0(5)
C4 C5 C6 C7 -154.2(5)
C4 C5 C6 C8 25.3(8)
C5 C6 C7 C9 176.6(5)
C5 C6 C8 C10 -177.0(5)
C6 C7 C9 N2 0.0(8)
C6 C8 C10 N2 0.7(8)
C7 C6 C8 C10 2.6(8)
C8 C6 C7 C9 -2.9(8)
C9 N2 C10 C8 -3.6(8)
C9 N2 C11 C12 92.3(6)
C10 N2 C9 C7 3.3(8)
C10 N2 C11 C12 -80.4(6)
C11 N2 C9 C7 -169.3(5)
C11 N2 C10 C8 169.1(5)
C11 C12 C13 C15 171.7(5)
C11 C12 C14 N3 -171.1(5)
C12 C13 C15 C16 -0.4(8)
C13 C12 C14 N3 4.0(8)
C13 C15 C16 N3 4.0(8)
C13 C15 C16 C17 -175.3(5)
C14 N3 C16 C15 -3.5(7)
C14 N3 C16 C17 175.9(4)
C14 C12 C13 C15 -3.2(8)
C15 C16 C17 N4 11.6(7)
C15 C16 C17 C18 -170.1(5)
C16 N3 C14 C12 -0.7(8)
C16 C17 C18 C20 -177.0(5)
C17 N4 C19 C21 -0.1(9)
C17 C18 C20 C21 -0.2(8)
C18 C20 C21 C19 -0.8(8)
C18 C20 C21 C22 177.6(5)
C19 N4 C17 C16 177.2(5)
C19 N4 C17 C18 -1.0(8)
C19 C21 C22 N5 70.9(7)
C20 C21 C22 N5 -107.5(6)
C22 N5 C23 C25 173.1(5)
C22 N5 C24 C26 -175.5(6)
C23 N5 C22 C21 -98.9(6)
C23 N5 C24 C26 -1.5(10)
C23 C25 C27 C26 1.1(8)
C23 C25 C27 C28 -173.6(5)
C24 N5 C22 C21 75.2(7)
C24 N5 C23 C25 -0.9(8)
C24 C26 C27 C25 -3.4(10)
C24 C26 C27 C28 171.4(6)
C25 C27 C28 C29 46.8(7)
C25 C27 C28 C30 -136.4(6)
C26 C27 C28 C29 -127.9(6)
C26 C27 C28 C30 48.9(8)
C27 C28 C29 C31 175.1(5)
C27 C28 C30 C32 -175.6(5)
C28 C29 C31 N6 0.7(8)
C28 C30 C32 N6 0.3(8)
C29 C28 C30 C32 1.2(8)
C30 C28 C29 C31 -1.8(8)
C31 N6 C32 C30 -1.4(8)
C31 N6 C33 C34 61.0(6)
C32 N6 C31 C29 0.9(8)
C32 N6 C33 C34 -116.7(5)
C33 N6 C31 C29 -176.9(5)
C33 N6 C32 C30 176.3(5)
C33 C34 C35 N7 171.1(5)
C33 C34 C36 C37 -172.0(5)
C34 C36 C37 C38 0.2(8)
C35 N7 C38 C37 2.5(7)
C35 N7 C38 C39 -172.8(4)
C35 C34 C36 C37 3.4(8)
C36 C34 C35 N7 -4.3(8)
C36 C37 C38 N7 -3.3(8)
C36 C37 C38 C39 171.8(5)
C37 C38 C39 N8 18.3(7)
C37 C38 C39 C40 -157.0(5)
C38 N7 C35 C34 1.3(8)
C38 C39 C40 C41 172.3(5)
C39 N8 C42 C43 2.9(7)
C39 C40 C41 C43 0.2(7)
C40 C41 C43 C42 3.4(7)
C40 C41 C43 C44 -174.7(5)
C41 C43 C44 N1 81.9(6)
C42 N8 C39 C38 -174.0(4)
C42 N8 C39 C40 1.2(7)
C42 C43 C44 N1 -96.2(6)
C44 N1 C1 C3 178.2(5)
C44 N1 C2 C4 -177.4(5)
